data_4507112
loop_
_publ_author_name
'Aaker\"oy, Christer B.'
'Hurley, Evan P.'
'Desper, John'

_publ_section_title
;
 Modulating Supramolecular Reactivity Using Covalent
 &#x201C;Switches&#x201D; on a Pyrazole Platform
;
_journal_issue 11
_journal_name_full 'Crystal Growth &amp; Design'
_journal_page_first 5806
_journal_paper_doi 10.1021/cg301391s
_journal_volume 12
_journal_year 2012
_chemical_formula_moiety
;
(C5 H7 N2 I) (C7 H4 N2 O6)
;
_chemical_formula_sum 'C12 H11 I N4 O6'
_chemical_formula_weight 434.15
_chemical_name_systematic
;
EH-6-65-23 3,5-Me2-4-I-pyrazole, 3,5-(NO2)2-PhCOOH
;
_space_group_IT_number 2
_symmetry_cell_setting triclinic
_symmetry_space_group_name_Hall '-P 1'
_symmetry_space_group_name_H-M 'P -1'
_atom_sites_solution_hydrogens geom
_atom_sites_solution_primary direct
_atom_sites_solution_secondary difmap
_audit_creation_method SHELXL-97
_cell_angle_alpha 93.999(3)
_cell_angle_beta 90.564(3)
_cell_angle_gamma 96.990(3)
_cell_formula_units_Z 2
_cell_length_a 7.1993(5)
_cell_length_b 7.8251(6)
_cell_length_c 13.4055(10)
_cell_measurement_reflns_used 8535
_cell_measurement_temperature 120(2)
_cell_measurement_theta_max 31.83
_cell_measurement_theta_min 3.63
_cell_volume 747.64(10)
_computing_cell_refinement 'Bruker SAINT'
_computing_data_collection 'Bruker APEX2'
_computing_data_reduction 'Bruker SAINT'
_computing_molecular_graphics 'Bruker SHELXTL'
_computing_publication_material 'Bruker SHELXTL'
_computing_structure_refinement 'SHELXL-97 (Sheldrick, 2008)'
_computing_structure_solution 'SHELXS-97 (Sheldrick, 2008)'
_diffrn_ambient_temperature 120(2)
_diffrn_measured_fraction_theta_full 0.981
_diffrn_measured_fraction_theta_max 0.981
_diffrn_measurement_device_type 'Bruker APEX-II CCD'
_diffrn_measurement_method '\f and \w scans'
_diffrn_radiation_monochromator graphite
_diffrn_radiation_source 'fine-focus sealed tube'
_diffrn_radiation_type MoK\a
_diffrn_radiation_wavelength 0.71073
_diffrn_reflns_av_R_equivalents 0.0482
_diffrn_reflns_av_sigmaI/netI 0.0425
_diffrn_reflns_limit_h_max 10
_diffrn_reflns_limit_h_min -10
_diffrn_reflns_limit_k_max 11
_diffrn_reflns_limit_k_min -11
_diffrn_reflns_limit_l_max 19
_diffrn_reflns_limit_l_min -19
_diffrn_reflns_number 18451
_diffrn_reflns_theta_full 31.51
_diffrn_reflns_theta_max 31.51
_diffrn_reflns_theta_min 3.63
_exptl_absorpt_coefficient_mu 2.180
_exptl_absorpt_correction_T_max 0.7799
_exptl_absorpt_correction_T_min 0.6011
_exptl_absorpt_correction_type multi-scan
_exptl_absorpt_process_details SADABS
_exptl_crystal_colour colourless
_exptl_crystal_density_diffrn 1.929
_exptl_crystal_density_method 'not measured'
_exptl_crystal_description prism
_exptl_crystal_F_000 424
_exptl_crystal_size_max 0.26
_exptl_crystal_size_mid 0.20
_exptl_crystal_size_min 0.12
_refine_diff_density_max 1.605
_refine_diff_density_min -1.125
_refine_diff_density_rms 0.130
_refine_ls_extinction_method none
_refine_ls_goodness_of_fit_ref 1.225
_refine_ls_hydrogen_treatment constr
_refine_ls_matrix_type full
_refine_ls_number_parameters 227
_refine_ls_number_reflns 4910
_refine_ls_number_restraints 19
_refine_ls_restrained_S_all 1.225
_refine_ls_R_factor_all 0.0507
_refine_ls_R_factor_gt 0.0432
_refine_ls_shift/su_max 0.001
_refine_ls_shift/su_mean 0.000
_refine_ls_structure_factor_coef Fsqd
_refine_ls_weighting_details 'calc w=1/[\s^2^(Fo^2^)+(0.0000P)^2^+2.5000P] where P=(Fo^2^+2Fc^2^)/3'
_refine_ls_weighting_scheme calc
_refine_ls_wR_factor_gt 0.0938
_refine_ls_wR_factor_ref 0.0963
_reflns_number_gt 4387
_reflns_number_total 4910
_reflns_threshold_expression &gt;2sigma(I)
_cod_data_source_file cg301391s_si_002.cif
_cod_data_source_block 2.I:N
_cod_depositor_comments
;
The following automatic conversions were performed:

'_symmetry_cell_setting' value 'Triclinic' changed to 'triclinic'
according to /home/saulius/struct/CIF-dictionaries/cif_core.dic
dictionary named 'cif_core.dic' version 2.4.2 from 2011-04-26.

Automatic conversion script
Id: cif_fix_values 1891 2012-01-12 08:04:46Z andrius 
;
_cod_original_sg_symbol_H-M P-1
_cod_database_code 4507112

loop_
_symmetry_equiv_pos_as_xyz
'x, y, z'
'-x, -y, -z'

loop_
_atom_site_label
_atom_site_type_symbol
_atom_site_fract_x
_atom_site_fract_y
_atom_site_fract_z
_atom_site_U_iso_or_equiv
_atom_site_adp_type
_atom_site_occupancy
_atom_site_symmetry_multiplicity
_atom_site_calc_flag
_atom_site_refinement_flags
_atom_site_disorder_assembly
_atom_site_disorder_group
I1A I -0.1407(4) 0.2444(4) 0.3252(3) 0.0213(3) Uani 0.587(5) 1 d PD A 1
N11A N 0.4081(7) 0.4747(9) 0.2672(6) 0.0260(12) Uani 0.587(5) 1 d PD A 1
H11A H 0.5143 0.5396 0.2830 0.031 Uiso 0.587(5) 1 calc PR A 1
N12A N 0.3612(8) 0.3921(9) 0.1772(5) 0.0246(12) Uani 0.587(5) 1 d PD A 1
H12A H 0.4348 0.3935 0.1252 0.029 Uiso 0.587(5) 1 calc PR A 1
C13A C 0.1865(11) 0.307(2) 0.1775(5) 0.0191(11) Uani 0.587(5) 1 d PD A 1
C14A C 0.1239(12) 0.331(3) 0.2761(6) 0.015(2) Uani 0.587(5) 1 d PD A 1
C15A C 0.2641(10) 0.4407(19) 0.3286(6) 0.0184(10) Uani 0.587(5) 1 d PD A 1
C16A C 0.0878(14) 0.2123(15) 0.0893(5) 0.0329(18) Uani 0.587(5) 1 d PD A 1
H16A H 0.1728 0.2117 0.0327 0.049 Uiso 0.587(5) 1 calc PR A 1
H16B H -0.0209 0.2693 0.0721 0.049 Uiso 0.587(5) 1 calc PR A 1
H16C H 0.0460 0.0933 0.1047 0.049 Uiso 0.587(5) 1 calc PR A 1
C17A C 0.2687(10) 0.5168(9) 0.4341(4) 0.0267(14) Uani 0.587(5) 1 d PD A 1
H17A H 0.3921 0.5814 0.4497 0.040 Uiso 0.587(5) 1 calc PR A 1
H17B H 0.2446 0.4241 0.4795 0.040 Uiso 0.587(5) 1 calc PR A 1
H17C H 0.1725 0.5948 0.4422 0.040 Uiso 0.587(5) 1 calc PR A 1
I1B I -0.1346(6) 0.2714(6) 0.3365(4) 0.0213(3) Uani 0.413(5) 1 d PD A 2
N11B N 0.4063(9) 0.4224(15) 0.2319(7) 0.0260(12) Uani 0.413(5) 1 d PD A 2
H11B H 0.5237 0.4691 0.2391 0.031 Uiso 0.413(5) 1 calc PR A 2
N12B N 0.3287(11) 0.3374(13) 0.1480(6) 0.0246(12) Uani 0.413(5) 1 d PD A 2
H12B H 0.3873 0.3234 0.0912 0.029 Uiso 0.413(5) 1 calc PR A 2
C13B C 0.1483(16) 0.277(3) 0.1631(8) 0.0191(11) Uani 0.413(5) 1 d PD A 2
C14B C 0.109(2) 0.340(4) 0.2606(10) 0.015(2) Uani 0.413(5) 1 d PD A 2
C15B C 0.2765(14) 0.425(3) 0.3027(8) 0.0184(10) Uani 0.413(5) 1 d PD A 2
C16B C 0.0235(19) 0.175(2) 0.0870(7) 0.0329(18) Uani 0.413(5) 1 d PD A 2
H16D H 0.0952 0.1494 0.0271 0.049 Uiso 0.413(5) 1 calc PR A 2
H16E H -0.0778 0.2410 0.0694 0.049 Uiso 0.413(5) 1 calc PR A 2
H16F H -0.0297 0.0666 0.1138 0.049 Uiso 0.413(5) 1 calc PR A 2
C17B C 0.3144(3) 0.5090(3) 0.40566(18) 0.0267(14) Uani 0.413(5) 1 d PD A 2
H17D H 0.4428 0.5676 0.4101 0.040 Uiso 0.413(5) 1 calc PR A 2
H17E H 0.2988 0.4212 0.4546 0.040 Uiso 0.413(5) 1 calc PR A 2
H17F H 0.2264 0.5934 0.4197 0.040 Uiso 0.413(5) 1 calc PR A 2
C21 C 1.0353(3) 0.7549(3) 0.22732(18) 0.0217(6) Uani 1 1 d R . .
C22 C 1.1615(3) 0.7407(3) 0.15025(18) 0.0215(7) Uani 1 1 d R . .
H22 H 1.1263 0.6699 0.0910 0.026 Uiso 1 1 calc R . .
C23 C 1.3396(5) 0.8311(5) 0.1609(3) 0.0227(7) Uani 1 1 d . . .
C24 C 1.3948(5) 0.9360(5) 0.2460(3) 0.0215(7) Uani 1 1 d . . .
H24 H 1.5163 0.9991 0.2521 0.026 Uiso 1 1 calc R . .
C25 C 1.2667(5) 0.9458(4) 0.3222(3) 0.0195(6) Uani 1 1 d . . .
C26 C 1.0855(5) 0.8589(4) 0.3151(3) 0.0198(6) Uani 1 1 d . . .
H26 H 0.9995 0.8698 0.3678 0.024 Uiso 1 1 calc R . .
C27 C 0.8443(5) 0.6625(5) 0.2151(3) 0.0212(6) Uani 1 1 d . . .
O21 O 0.7359(4) 0.6860(4) 0.2894(2) 0.0332(6) Uani 1 1 d . . .
O22 O 0.7978(4) 0.5700(4) 0.1396(2) 0.0359(7) Uani 1 1 d . . .
N23 N 1.4753(5) 0.8186(5) 0.0793(3) 0.0331(8) Uani 1 1 d . . .
O23 O 1.4270(4) 0.7036(4) 0.0080(2) 0.0325(6) Uani 1 1 d . . .
O24 O 1.6240(5) 0.9126(4) 0.0838(2) 0.0416(8) Uani 1 1 d . . .
N25 N 1.3225(4) 1.0557(4) 0.4150(2) 0.0213(6) Uani 1 1 d . . .
O25 O 1.4833(4) 1.1307(4) 0.4207(2) 0.0275(6) Uani 1 1 d . . .
O26 O 1.2063(4) 1.0636(4) 0.4796(2) 0.0306(6) Uani 1 1 d . . .

loop_
_atom_site_aniso_label
_atom_site_aniso_U_11
_atom_site_aniso_U_22
_atom_site_aniso_U_33
_atom_site_aniso_U_23
_atom_site_aniso_U_13
_atom_site_aniso_U_12
I1A 0.0180(2) 0.0197(9) 0.0243(7) -0.0009(5) 0.0031(4) -0.0037(4)
N11A 0.0182(16) 0.027(4) 0.033(4) 0.006(2) 0.010(2) 0.003(2)
N12A 0.024(2) 0.022(4) 0.028(4) 0.001(2) 0.009(2) -0.001(2)
C13A 0.018(3) 0.021(6) 0.018(3) 0.002(2) -0.001(3) 0.000(3)
C14A 0.0148(19) 0.021(3) 0.010(3) 0.008(4) -0.002(2) 0.003(2)
C15A 0.0197(19) 0.023(3) 0.013(4) 0.005(4) 0.006(2) 0.003(2)
C16A 0.052(6) 0.026(5) 0.019(2) -0.005(2) -0.006(3) 0.003(4)
C17A 0.030(3) 0.028(2) 0.020(3) -0.003(2) -0.006(2) -0.001(2)
I1B 0.0180(2) 0.0197(9) 0.0243(7) -0.0009(5) 0.0031(4) -0.0037(4)
N11B 0.0182(16) 0.027(4) 0.033(4) 0.006(2) 0.010(2) 0.003(2)
N12B 0.024(2) 0.022(4) 0.028(4) 0.001(2) 0.009(2) -0.001(2)
C13B 0.018(3) 0.021(6) 0.018(3) 0.002(2) -0.001(3) 0.000(3)
C14B 0.0148(19) 0.021(3) 0.010(3) 0.008(4) -0.002(2) 0.003(2)
C15B 0.0197(19) 0.023(3) 0.013(4) 0.005(4) 0.006(2) 0.003(2)
C16B 0.052(6) 0.026(5) 0.019(2) -0.005(2) -0.006(3) 0.003(4)
C17B 0.030(3) 0.028(2) 0.020(3) -0.003(2) -0.006(2) -0.001(2)
C21 0.0203(15) 0.0208(16) 0.0232(16) 0.0023(13) 0.0004(12) -0.0002(12)
C22 0.0256(16) 0.0204(16) 0.0180(15) 0.0007(12) 0.0005(12) 0.0006(13)
C23 0.0251(16) 0.0223(17) 0.0200(16) 0.0029(13) 0.0037(12) -0.0004(13)
C24 0.0188(14) 0.0217(17) 0.0232(16) 0.0029(13) 0.0030(12) -0.0018(12)
C25 0.0206(15) 0.0178(15) 0.0192(15) -0.0004(12) -0.0007(11) -0.0003(12)
C26 0.0189(14) 0.0166(15) 0.0232(16) 0.0025(12) 0.0012(12) -0.0013(12)
C27 0.0213(15) 0.0193(16) 0.0223(16) 0.0026(12) -0.0005(12) -0.0010(12)
O21 0.0215(13) 0.0350(16) 0.0400(16) -0.0035(13) 0.0036(11) -0.0053(11)
O22 0.0397(16) 0.0343(16) 0.0297(15) -0.0008(12) -0.0003(12) -0.0099(13)
N23 0.0401(19) 0.0328(19) 0.0243(16) -0.0020(13) 0.0061(14) -0.0020(15)
O23 0.0316(14) 0.0361(16) 0.0259(13) -0.0077(12) 0.0059(11) -0.0058(12)
O24 0.0389(16) 0.0465(19) 0.0320(16) -0.0080(14) 0.0101(13) -0.0184(14)
N25 0.0198(13) 0.0237(15) 0.0202(13) 0.0016(11) 0.0021(10) 0.0015(11)
O25 0.0203(12) 0.0306(14) 0.0284(13) -0.0021(11) 0.0022(10) -0.0074(10)
O26 0.0215(12) 0.0429(17) 0.0249(13) -0.0026(12) 0.0062(10) -0.0034(11)

loop_
_atom_type_symbol
_atom_type_description
_atom_type_scat_dispersion_real
_atom_type_scat_dispersion_imag
_atom_type_scat_source
C C 0.0033 0.0016 'International Tables Vol C Tables 4.2.6.8 and 6.1.1.4'
H H 0.0000 0.0000 'International Tables Vol C Tables 4.2.6.8 and 6.1.1.4'
N N 0.0061 0.0033 'International Tables Vol C Tables 4.2.6.8 and 6.1.1.4'
O O 0.0106 0.0060 'International Tables Vol C Tables 4.2.6.8 and 6.1.1.4'
I I -0.4742 1.8119 'International Tables Vol C Tables 4.2.6.8 and 6.1.1.4'

loop_
_geom_angle_atom_site_label_1
_geom_angle_atom_site_label_2
_geom_angle_atom_site_label_3
_geom_angle
C15A N11A N12A 107.9(4)
C15A N11A H11A 126.0
N12A N11A H11A 126.0
N11A N12A C13A 111.1(4)
N11A N12A H12A 124.4
C13A N12A H12A 124.4
N12A C13A C14A 105.7(5)
N12A C13A C16A 125.0(5)
C14A C13A C16A 129.4(5)
C15A C14A C13A 106.7(4)
C15A C14A I1A 127.6(4)
C13A C14A I1A 125.3(3)
N11A C15A C14A 108.5(5)
N11A C15A C17A 121.7(5)
C14A C15A C17A 129.9(4)
C13A C16A H16A 109.5
C13A C16A H16B 109.5
H16A C16A H16B 109.5
C13A C16A H16C 109.5
H16A C16A H16C 109.5
H16B C16A H16C 109.5
C15A C17A H17A 109.5
C15A C17A H17B 109.5
H17A C17A H17B 109.5
C15A C17A H17C 109.5
H17A C17A H17C 109.5
H17B C17A H17C 109.5
C15B N11B N12B 109.1(5)
C15B N11B H11B 125.4
N12B N11B H11B 125.4
N11B N12B C13B 110.4(5)
N11B N12B H12B 124.8
C13B N12B H12B 124.8
N12B C13B C14B 105.7(5)
N12B C13B C16B 124.4(6)
C14B C13B C16B 129.8(7)
C15B C14B C13B 107.2(6)
C15B C14B I1B 126.1(6)
C13B C14B I1B 125.3(5)
N11B C15B C14B 107.3(5)
N11B C15B C17B 123.5(6)
C14B C15B C17B 129.2(5)
C13B C16B H16D 109.5
C13B C16B H16E 109.5
H16D C16B H16E 109.5
C13B C16B H16F 109.5
H16D C16B H16F 109.5
H16E C16B H16F 109.5
C15B C17B H17D 109.5
C15B C17B H17E 109.5
H17D C17B H17E 109.5
C15B C17B H17F 109.5
H17D C17B H17F 109.5
H17E C17B H17F 109.5
C22 C21 C26 120.96(17)
C22 C21 C27 119.33(17)
C26 C21 C27 119.7(3)
C23 C22 C21 119.19(17)
C23 C22 H22 120.4
C21 C22 H22 120.4
C24 C23 C22 121.8(3)
C24 C23 N23 118.2(3)
C22 C23 N23 119.9(3)
C23 C24 C25 117.6(3)
C23 C24 H24 121.2
C25 C24 H24 121.2
C24 C25 C26 122.9(3)
C24 C25 N25 119.0(3)
C26 C25 N25 118.1(3)
C25 C26 C21 117.4(3)
C25 C26 H26 121.3
C21 C26 H26 121.3
O22 C27 O21 124.1(3)
O22 C27 C21 120.8(3)
O21 C27 C21 115.0(3)
O24 N23 O23 124.2(3)
O24 N23 C23 119.9(3)
O23 N23 C23 115.8(3)
O26 N25 O25 125.1(3)
O26 N25 C25 117.4(3)
O25 N25 C25 117.5(3)

loop_
_geom_bond_atom_site_label_1
_geom_bond_atom_site_label_2
_geom_bond_distance
I1A C14A 2.072(4)
N11A C15A 1.342(6)
N11A N12A 1.348(7)
N11A H11A 0.8800
N12A C13A 1.351(6)
N12A H12A 0.8800
C13A C14A 1.409(6)
C13A C16A 1.477(8)
C14A C15A 1.393(6)
C15A C17A 1.494(7)
C16A H16A 0.9800
C16A H16B 0.9800
C16A H16C 0.9800
C17A H17A 0.9800
C17A H17B 0.9800
C17A H17C 0.9800
I1B C14B 2.070(4)
N11B C15B 1.340(7)
N11B N12B 1.347(8)
N11B H11B 0.8800
N12B C13B 1.349(7)
N12B H12B 0.8800
C13B C14B 1.408(6)
C13B C16B 1.476(8)
C14B C15B 1.396(7)
C15B C17B 1.496(7)
C16B H16D 0.9800
C16B H16E 0.9800
C16B H16F 0.9800
C17B H17D 0.9800
C17B H17E 0.9800
C17B H17F 0.9800
C21 C22 1.3901
C21 C26 1.402(4)
C21 C27 1.476(4)
C22 C23 1.388(4)
C22 H22 0.9500
C23 C24 1.383(5)
C23 N23 1.480(5)
C24 C25 1.387(5)
C24 H24 0.9500
C25 C26 1.395(4)
C25 N25 1.486(4)
C26 H26 0.9500
C27 O22 1.222(4)
C27 O21 1.287(4)
N23 O24 1.221(4)
N23 O23 1.282(4)
N25 O26 1.214(4)
N25 O25 1.232(4)

loop_
_geom_hbond_atom_site_label_D
_geom_hbond_atom_site_label_H
_geom_hbond_atom_site_label_A
_geom_hbond_distance_DH
_geom_hbond_distance_HA
_geom_hbond_distance_DA
_geom_hbond_angle_DHA
_geom_hbond_site_symmetry_A
N11A H11A O21 0.88 1.85 2.713(6) 168.4 .
N11B H11B O21 0.88 2.20 3.005(9) 151.1 .
N12A H12A O23 0.88 2.19 3.024(6) 158.6 2_765
N12B H12B O23 0.88 1.91 2.772(7) 164.3 2_765

loop_
_geom_torsion_atom_site_label_1
_geom_torsion_atom_site_label_2
_geom_torsion_atom_site_label_3
_geom_torsion_atom_site_label_4
_geom_torsion
C15A N11A N12A C13A 1.3(13)
N11A N12A C13A C14A -3.1(17)
N11A N12A C13A C16A 175.9(13)
N12A C13A C14A C15A 4(2)
C16A C13A C14A C15A -175.4(17)
N12A C13A C14A I1A 176.3(14)
C16A C13A C14A I1A -3(3)
N12A N11A C15A C14A 1.0(17)
N12A N11A C15A C17A -178.4(11)
C13A C14A C15A N11A -3(2)
I1A C14A C15A N11A -175.4(14)
C13A C14A C15A C17A 176.5(16)
I1A C14A C15A C17A 4(3)
C15B N11B N12B C13B -2(2)
N11B N12B C13B C14B 5(3)
N11B N12B C13B C16B -179(2)
N12B C13B C14B C15B -5(3)
C16B C13B C14B C15B 178(3)
N12B C13B C14B I1B -172(2)
C16B C13B C14B I1B 11(5)
N12B N11B C15B C14B -1(3)
N12B N11B C15B C17B -179.8(17)
C13B C14B C15B N11B 4(3)
I1B C14B C15B N11B 171(2)
C13B C14B C15B C17B -178(2)
I1B C14B C15B C17B -10(5)
C26 C21 C22 C23 0.0(2)
C27 C21 C22 C23 178.4(3)
C21 C22 C23 C24 -0.4(4)
C21 C22 C23 N23 -179.5(2)
C22 C23 C24 C25 1.2(5)
N23 C23 C24 C25 -179.6(3)
C23 C24 C25 C26 -1.8(5)
C23 C24 C25 N25 179.3(3)
C24 C25 C26 C21 1.4(5)
N25 C25 C26 C21 -179.6(3)
C22 C21 C26 C25 -0.5(4)
C27 C21 C26 C25 -178.9(3)
C22 C21 C27 O22 2.2(4)
C26 C21 C27 O22 -179.4(3)
C22 C21 C27 O21 -178.6(2)
C26 C21 C27 O21 -0.2(5)
C24 C23 N23 O24 -7.4(6)
C22 C23 N23 O24 171.8(4)
C24 C23 N23 O23 171.3(4)
C22 C23 N23 O23 -9.5(5)
C24 C25 N25 O26 178.9(3)
C26 C25 N25 O26 0.0(5)
C24 C25 N25 O25 -1.6(5)
C26 C25 N25 O25 179.4(3)
